data_7107768
loop_
_publ_author_name
'Philipp A. Ottersbach'
'Gregor Schnakenburg'
'Michael Gutschow'

_publ_section_title
;
 Induction of chirality: experimental evidence of atropisomerism in
 azapeptides
;
_journal_name_full Chem.Commun.
_journal_page_first 5772
_journal_paper_doi 10.1039/c2cc31161e
_journal_volume 48
_journal_year 2012
_chemical_formula_moiety 'C13 H18 N4 O4'
_chemical_formula_sum 'C13 H18 N4 O4'
_chemical_formula_weight 294.31
_chemical_name_systematic
;
?
;
_space_group_IT_number 14
_symmetry_cell_setting monoclinic
_symmetry_space_group_name_Hall '-P 2ybc'
_symmetry_space_group_name_H-M 'P 1 21/c 1'
_atom_sites_solution_hydrogens geom
_atom_sites_solution_primary direct
_atom_sites_solution_secondary difmap
_audit_creation_method SHELXL-97
_cell_angle_alpha 90.00
_cell_angle_beta 92.741(4)
_cell_angle_gamma 90.00
_cell_formula_units_Z 4
_cell_length_a 12.4949(12)
_cell_length_b 7.7324(8)
_cell_length_c 14.7304(16)
_cell_measurement_reflns_used 4907
_cell_measurement_temperature 100(2)
_cell_measurement_theta_max 29.64
_cell_measurement_theta_min 2.77
_cell_volume 1421.6(3)
_diffrn_ambient_temperature 100(2)
_diffrn_detector_area_resol_mean 8.33333
_diffrn_measured_fraction_theta_full 0.998
_diffrn_measured_fraction_theta_max 0.998
_diffrn_measurement_device_type 'Bruker X8-KappaApexII'
_diffrn_measurement_method 'fine slicing \f and \w scans'
_diffrn_radiation_monochromator graphite
_diffrn_radiation_source 'fine-focus sealed tube'
_diffrn_radiation_type MoK\a
_diffrn_radiation_wavelength 0.71073
_diffrn_reflns_av_R_equivalents 0.0392
_diffrn_reflns_av_sigmaI/netI 0.0308
_diffrn_reflns_limit_h_max 15
_diffrn_reflns_limit_h_min -16
_diffrn_reflns_limit_k_max 10
_diffrn_reflns_limit_k_min -9
_diffrn_reflns_limit_l_max 19
_diffrn_reflns_limit_l_min -19
_diffrn_reflns_number 15892
_diffrn_reflns_theta_full 28.00
_diffrn_reflns_theta_max 28.00
_diffrn_reflns_theta_min 3.26
_diffrn_standards_number 0
_exptl_absorpt_coefficient_mu 0.104
_exptl_absorpt_correction_T_max 0.9959
_exptl_absorpt_correction_T_min 0.9675
_exptl_absorpt_correction_type empirical
_exptl_absorpt_process_details 'SADABS 2008/1'
_exptl_crystal_colour colourless
_exptl_crystal_density_diffrn 1.375
_exptl_crystal_density_method 'not measured'
_exptl_crystal_description plate
_exptl_crystal_F_000 624
_exptl_crystal_size_max 0.32
_exptl_crystal_size_mid 0.30
_exptl_crystal_size_min 0.04
_refine_diff_density_max 0.270
_refine_diff_density_min -0.225
_refine_diff_density_rms 0.046
_refine_ls_extinction_method none
_refine_ls_goodness_of_fit_ref 1.028
_refine_ls_hydrogen_treatment mixed
_refine_ls_matrix_type full
_refine_ls_number_parameters 204
_refine_ls_number_reflns 3426
_refine_ls_number_restraints 0
_refine_ls_restrained_S_all 1.028
_refine_ls_R_factor_all 0.0524
_refine_ls_R_factor_gt 0.0389
_refine_ls_shift/su_max 0.001
_refine_ls_shift/su_mean 0.000
_refine_ls_structure_factor_coef Fsqd
_refine_ls_weighting_details 'calc w=1/[\s^2^(Fo^2^)+(0.0451P)^2^+0.5683P] where P=(Fo^2^+2Fc^2^)/3'
_refine_ls_weighting_scheme calc
_refine_ls_wR_factor_gt 0.0939
_refine_ls_wR_factor_ref 0.1016
_reflns_number_gt 2750
_reflns_number_total 3426
_reflns_threshold_expression I>2sigma(I)
_cod_data_source_file c2cc31161e.txt
_cod_data_source_block Greg1405f
_cod_original_sg_symbol_H-M 'P 21/c'
_cod_database_code 7107768

loop_
_symmetry_equiv_pos_as_xyz
'x, y, z'
'-x, y+1/2, -z+1/2'
'-x, -y, -z'
'x, -y-1/2, z-1/2'

loop_
_atom_site_label
_atom_site_type_symbol
_atom_site_fract_x
_atom_site_fract_y
_atom_site_fract_z
_atom_site_U_iso_or_equiv
_atom_site_adp_type
_atom_site_occupancy
_atom_site_symmetry_multiplicity
_atom_site_calc_flag
_atom_site_refinement_flags
C1 C -0.17584(10) 0.66702(17) 0.37605(8) 0.0189(3) Uani 1 1 d .
C2 C -0.20199(11) 0.85194(19) 0.23997(9) 0.0237(3) Uani 1 1 d .
H2A H -0.2194 0.7437 0.2080 0.036 Uiso 1 1 calc R
H2B H -0.1541 0.9213 0.2038 0.036 Uiso 1 1 calc R
H2C H -0.2680 0.9168 0.2489 0.036 Uiso 1 1 calc R
C3 C -0.16024(11) 1.08709(18) 0.41117(9) 0.0243(3) Uani 1 1 d .
H3A H -0.1132 1.1669 0.4459 0.036 Uiso 1 1 calc R
H3B H -0.2122 1.0366 0.4513 0.036 Uiso 1 1 calc R
H3C H -0.1984 1.1501 0.3618 0.036 Uiso 1 1 calc R
C4 C 0.01145(10) 0.96477(17) 0.36426(8) 0.0181(3) Uani 1 1 d .
C5 C 0.06275(10) 0.81855(18) 0.31147(9) 0.0211(3) Uani 1 1 d .
H5A H 0.0430 0.7064 0.3384 0.025 Uiso 1 1 calc R
H5B H 0.0334 0.8205 0.2478 0.025 Uiso 1 1 calc R
C6 C 0.23912(10) 0.73146(16) 0.36769(8) 0.0178(3) Uani 1 1 d .
C7 C 0.41915(11) 0.63460(18) 0.39833(8) 0.0208(3) Uani 1 1 d .
H7A H 0.4774 0.6057 0.3577 0.025 Uiso 1 1 calc R
H7B H 0.3820 0.5258 0.4131 0.025 Uiso 1 1 calc R
C8 C 0.46679(10) 0.71260(17) 0.48437(8) 0.0189(3) Uani 1 1 d .
C9 C 0.56726(11) 0.78980(17) 0.48559(9) 0.0213(3) Uani 1 1 d .
H9 H 0.6053 0.7953 0.4314 0.026 Uiso 1 1 calc R
C10 C 0.61245(11) 0.85908(18) 0.56563(9) 0.0227(3) Uani 1 1 d .
H10 H 0.6816 0.9103 0.5661 0.027 Uiso 1 1 calc R
C11 C 0.55655(11) 0.85343(18) 0.64508(9) 0.0231(3) Uani 1 1 d .
H11 H 0.5867 0.9032 0.6994 0.028 Uiso 1 1 calc R
C12 C 0.45702(11) 0.77520(18) 0.64465(9) 0.0232(3) Uani 1 1 d .
H12 H 0.4192 0.7700 0.6990 0.028 Uiso 1 1 calc R
C13 C 0.41205(11) 0.70407(18) 0.56479(9) 0.0207(3) Uani 1 1 d .
H13 H 0.3439 0.6496 0.5650 0.025 Uiso 1 1 calc R
N1 N -0.13782(11) 0.65624(17) 0.46258(8) 0.0243(3) Uani 1 1 d .
HN1A H -0.1575(14) 0.571(3) 0.4943(12) 0.033(5) Uiso 1 1 d .
HN1B H -0.1072(14) 0.741(3) 0.4922(12) 0.032(5) Uiso 1 1 d .
N2 N -0.14918(9) 0.81327(14) 0.32803(7) 0.0191(2) Uani 1 1 d .
N3 N -0.09596(9) 0.94921(14) 0.37294(7) 0.0181(2) Uani 1 1 d .
N4 N 0.17759(9) 0.83091(16) 0.31167(8) 0.0212(2) Uani 1 1 d .
HN4 H 0.2054(13) 0.895(2) 0.2717(11) 0.026(4) Uiso 1 1 d .
O1 O -0.22876(8) 0.55151(12) 0.33704(6) 0.0244(2) Uani 1 1 d .
O2 O 0.06270(8) 1.08623(13) 0.39632(6) 0.0249(2) Uani 1 1 d .
O3 O 0.20511(8) 0.63415(12) 0.42486(6) 0.0225(2) Uani 1 1 d .
O4 O 0.34323(7) 0.75076(12) 0.35067(6) 0.0194(2) Uani 1 1 d .

loop_
_atom_site_aniso_label
_atom_site_aniso_U_11
_atom_site_aniso_U_22
_atom_site_aniso_U_33
_atom_site_aniso_U_23
_atom_site_aniso_U_13
_atom_site_aniso_U_12
C1 0.0205(6) 0.0184(6) 0.0180(6) -0.0013(5) 0.0049(5) -0.0006(5)
C2 0.0273(7) 0.0255(7) 0.0180(6) 0.0035(5) -0.0026(5) 0.0004(6)
C3 0.0291(7) 0.0197(7) 0.0247(6) -0.0009(5) 0.0086(5) 0.0029(6)
C4 0.0228(6) 0.0174(6) 0.0141(5) 0.0022(5) 0.0006(5) -0.0010(5)
C5 0.0212(6) 0.0198(6) 0.0222(6) -0.0013(5) 0.0011(5) 0.0004(5)
C6 0.0245(7) 0.0146(6) 0.0146(5) -0.0033(5) 0.0024(5) -0.0007(5)
C7 0.0233(7) 0.0213(7) 0.0177(6) 0.0003(5) 0.0003(5) 0.0056(5)
C8 0.0232(6) 0.0160(6) 0.0176(6) 0.0013(5) 0.0011(5) 0.0047(5)
C9 0.0242(7) 0.0205(7) 0.0194(6) 0.0036(5) 0.0054(5) 0.0029(5)
C10 0.0205(6) 0.0208(7) 0.0268(7) 0.0012(5) 0.0012(5) -0.0008(5)
C11 0.0294(7) 0.0199(7) 0.0198(6) -0.0018(5) -0.0017(5) 0.0010(5)
C12 0.0267(7) 0.0259(7) 0.0173(6) 0.0001(5) 0.0050(5) 0.0026(6)
C13 0.0212(6) 0.0208(7) 0.0201(6) 0.0011(5) 0.0018(5) 0.0012(5)
N1 0.0385(7) 0.0175(6) 0.0168(5) 0.0022(5) 0.0010(5) -0.0077(5)
N2 0.0223(6) 0.0178(5) 0.0172(5) 0.0004(4) -0.0006(4) -0.0037(4)
N3 0.0221(6) 0.0145(5) 0.0179(5) -0.0020(4) 0.0021(4) -0.0010(4)
N4 0.0202(6) 0.0228(6) 0.0206(5) 0.0064(5) 0.0033(4) 0.0007(5)
O1 0.0310(5) 0.0216(5) 0.0210(5) -0.0043(4) 0.0048(4) -0.0076(4)
O2 0.0290(5) 0.0221(5) 0.0237(5) -0.0041(4) 0.0030(4) -0.0080(4)
O3 0.0295(5) 0.0203(5) 0.0178(4) 0.0028(4) 0.0030(4) -0.0035(4)
O4 0.0210(5) 0.0200(5) 0.0174(4) 0.0028(3) 0.0009(3) 0.0022(4)

loop_
_atom_type_symbol
_atom_type_description
_atom_type_scat_dispersion_real
_atom_type_scat_dispersion_imag
_atom_type_scat_source
C C 0.0033 0.0016 'International Tables Vol C Tables 4.2.6.8 and 6.1.1.4'
H H 0.0000 0.0000 'International Tables Vol C Tables 4.2.6.8 and 6.1.1.4'
N N 0.0061 0.0033 'International Tables Vol C Tables 4.2.6.8 and 6.1.1.4'
O O 0.0106 0.0060 'International Tables Vol C Tables 4.2.6.8 and 6.1.1.4'

loop_
_geom_angle_atom_site_label_1
_geom_angle_atom_site_label_2
_geom_angle_atom_site_label_3
_geom_angle
O1 C1 N1 123.64(12)
O1 C1 N2 119.31(11)
N1 C1 N2 116.99(12)
N2 C2 H2A 109.5
N2 C2 H2B 109.5
H2A C2 H2B 109.5
N2 C2 H2C 109.5
H2A C2 H2C 109.5
H2B C2 H2C 109.5
N3 C3 H3A 109.5
N3 C3 H3B 109.5
H3A C3 H3B 109.5
N3 C3 H3C 109.5
H3A C3 H3C 109.5
H3B C3 H3C 109.5
O2 C4 N3 122.30(12)
O2 C4 C5 122.75(12)
N3 C4 C5 114.95(11)
N4 C5 C4 113.08(11)
N4 C5 H5A 109.0
C4 C5 H5A 109.0
N4 C5 H5B 109.0
C4 C5 H5B 109.0
H5A C5 H5B 107.8
O3 C6 N4 124.68(12)
O3 C6 O4 124.67(12)
N4 C6 O4 110.63(11)
O4 C7 C8 112.39(10)
O4 C7 H7A 109.1
C8 C7 H7A 109.1
O4 C7 H7B 109.1
C8 C7 H7B 109.1
H7A C7 H7B 107.9
C9 C8 C13 119.20(12)
C9 C8 C7 120.34(11)
C13 C8 C7 120.43(12)
C8 C9 C10 120.43(12)
C8 C9 H9 119.8
C10 C9 H9 119.8
C9 C10 C11 120.09(13)
C9 C10 H10 120.0
C11 C10 H10 120.0
C12 C11 C10 119.82(12)
C12 C11 H11 120.1
C10 C11 H11 120.1
C11 C12 C13 120.21(12)
C11 C12 H12 119.9
C13 C12 H12 119.9
C12 C13 C8 120.23(12)
C12 C13 H13 119.9
C8 C13 H13 119.9
C1 N1 HN1A 118.1(12)
C1 N1 HN1B 124.1(12)
HN1A N1 HN1B 116.1(16)
C1 N2 N3 119.67(10)
C1 N2 C2 120.86(11)
N3 N2 C2 116.94(10)
C4 N3 N2 118.22(10)
C4 N3 C3 122.28(11)
N2 N3 C3 118.28(11)
C6 N4 C5 120.35(11)
C6 N4 HN4 121.0(11)
C5 N4 HN4 118.3(11)
C6 O4 C7 116.97(10)

loop_
_geom_bond_atom_site_label_1
_geom_bond_atom_site_label_2
_geom_bond_distance
C1 O1 1.2365(16)
C1 N1 1.3413(17)
C1 N2 1.3831(17)
C2 N2 1.4580(16)
C2 H2A 0.9800
C2 H2B 0.9800
C2 H2C 0.9800
C3 N3 1.4636(16)
C3 H3A 0.9800
C3 H3B 0.9800
C3 H3C 0.9800
C4 O2 1.2191(16)
C4 N3 1.3595(17)
C4 C5 1.5303(18)
C5 N4 1.4378(17)
C5 H5A 0.9900
C5 H5B 0.9900
C6 O3 1.2207(15)
C6 N4 1.3427(17)
C6 O4 1.3448(16)
C7 O4 1.4614(15)
C7 C8 1.5007(17)
C7 H7A 0.9900
C7 H7B 0.9900
C8 C9 1.3895(19)
C8 C13 1.3975(18)
C9 C10 1.3901(19)
C9 H9 0.9500
C10 C11 1.3918(19)
C10 H10 0.9500
C11 C12 1.383(2)
C11 H11 0.9500
C12 C13 1.3924(18)
C12 H12 0.9500
C13 H13 0.9500
N1 HN1A 0.851(19)
N1 HN1B 0.864(19)
N2 N3 1.3938(15)
N4 HN4 0.856(17)

loop_
_geom_torsion_atom_site_label_1
_geom_torsion_atom_site_label_2
_geom_torsion_atom_site_label_3
_geom_torsion_atom_site_label_4
_geom_torsion
O2 C4 C5 N4 5.79(17)
N3 C4 C5 N4 -174.15(11)
O4 C7 C8 C9 -98.29(14)
O4 C7 C8 C13 83.57(15)
C13 C8 C9 C10 -0.6(2)
C7 C8 C9 C10 -178.72(12)
C8 C9 C10 C11 -0.8(2)
C9 C10 C11 C12 1.5(2)
C10 C11 C12 C13 -0.8(2)
C11 C12 C13 C8 -0.6(2)
C9 C8 C13 C12 1.2(2)
C7 C8 C13 C12 179.40(12)
O1 C1 N2 N3 175.61(11)
N1 C1 N2 N3 -7.28(17)
O1 C1 N2 C2 14.21(19)
N1 C1 N2 C2 -168.68(12)
O2 C4 N3 N2 175.06(11)
C5 C4 N3 N2 -5.00(15)
O2 C4 N3 C3 7.91(18)
C5 C4 N3 C3 -172.15(11)
C1 N2 N3 C4 101.25(14)
C2 N2 N3 C4 -96.63(13)
C1 N2 N3 C3 -91.08(14)
C2 N2 N3 C3 71.04(14)
O3 C6 N4 C5 -4.7(2)
O4 C6 N4 C5 173.86(11)
C4 C5 N4 C6 101.20(14)
O3 C6 O4 C7 6.05(17)
N4 C6 O4 C7 -172.48(10)
C8 C7 O4 C6 -94.35(13)
